data_1546076
loop_
_publ_author_name
'Ma, Xiao-Yan'
'An, Xian-Tao'
'Zhao, Xian-He'
'Du, Ji-Yuan'
'Deng, Yu-Hua'
'Zhang, Xiang-Zhi'
'Fan, Chun-An'

_publ_section_title
;
 Au-Catalyzed [2 + 3] Annulation of Enamides with Propargyl Esters: Total
 Synthesis of Cephalotaxine and Cephalezomine H.
;
_journal_issue 11
_journal_name_full 'Organic letters'
_journal_page_first 2965
_journal_page_last 2968
_journal_paper_doi 10.1021/acs.orglett.7b01202
_journal_volume 19
_journal_year 2017
_chemical_formula_moiety 'C24 H25 N O5'
_chemical_formula_sum 'C24 H25 N O5'
_chemical_formula_weight 407.45
_space_group_crystal_system triclinic
_space_group_IT_number 2
_space_group_name_Hall '-P 1'
_space_group_name_H-M_alt 'P -1'
_symmetry_space_group_name_Hall '-P 1'
_symmetry_space_group_name_H-M 'P -1'
_atom_sites_solution_hydrogens geom
_atom_sites_solution_primary direct
_atom_sites_solution_secondary difmap
_audit_creation_date 2014-05-07
_audit_creation_method
;
 Olex2 1.2
 (compiled 2014.03.20 svn.r2914 for OlexSys, GUI svn.r4816)
;
_cell_angle_alpha 80.639(4)
_cell_angle_beta 77.851(4)
_cell_angle_gamma 78.666(4)
_cell_formula_units_Z 2
_cell_length_a 7.5258(4)
_cell_length_b 11.7781(5)
_cell_length_c 12.4974(6)
_cell_measurement_reflns_used 4035
_cell_measurement_temperature 293(2)
_cell_measurement_theta_max 70.5210
_cell_measurement_theta_min 5.6270
_cell_volume 1053.30(9)
_computing_cell_refinement
;
 CrysAlisPro, Agilent Technologies,
 Version 1.171.36.28 (release 01-02-2013 CrysAlis171 .NET)
 (compiled Feb 1 2013,16:14:44)
;
_computing_data_collection
;
 CrysAlisPro, Agilent Technologies,
 Version 1.171.36.28 (release 01-02-2013 CrysAlis171 .NET)
 (compiled Feb 1 2013,16:14:44)
;
_computing_data_reduction
;
 CrysAlisPro, Agilent Technologies,
 Version 1.171.36.28 (release 01-02-2013 CrysAlis171 .NET)
 (compiled Feb 1 2013,16:14:44)
;
_computing_molecular_graphics 'Olex2 (Dolomanov et al., 2009)'
_computing_publication_material 'Olex2 (Dolomanov et al., 2009)'
_computing_structure_refinement 'ShelXL (Sheldrick, 2008)'
_computing_structure_solution 'ShelXS (Sheldrick, 2008)'
_diffrn_ambient_temperature 293(2)
_diffrn_detector_area_resol_mean 16.0733
_diffrn_measured_fraction_theta_full 0.969
_diffrn_measured_fraction_theta_max 0.969
_diffrn_measurement_device_type 'SuperNova, Dual, Cu at zero, Eos'
_diffrn_measurement_method '\w scans'
_diffrn_orient_matrix_UB_11 -0.1289696000
_diffrn_orient_matrix_UB_12 0.1012650000
_diffrn_orient_matrix_UB_13 -0.0536727000
_diffrn_orient_matrix_UB_21 -0.1579231000
_diffrn_orient_matrix_UB_22 -0.0197160000
_diffrn_orient_matrix_UB_23 0.0981542000
_diffrn_orient_matrix_UB_31 0.0595844000
_diffrn_orient_matrix_UB_32 0.0862660000
_diffrn_orient_matrix_UB_33 0.0603629000
_diffrn_radiation_monochromator mirror
_diffrn_radiation_type CuK\a
_diffrn_radiation_wavelength 1.54184
_diffrn_reflns_av_R_equivalents 0.0227
_diffrn_reflns_av_unetI/netI 0.0283
_diffrn_reflns_limit_h_max 9
_diffrn_reflns_limit_h_min -8
_diffrn_reflns_limit_k_max 14
_diffrn_reflns_limit_k_min -9
_diffrn_reflns_limit_l_max 15
_diffrn_reflns_limit_l_min -12
_diffrn_reflns_number 7015
_diffrn_reflns_theta_full 70.60
_diffrn_reflns_theta_max 70.60
_diffrn_reflns_theta_min 3.65
_diffrn_source 'SuperNova (Cu) X-ray Source'
_exptl_absorpt_coefficient_mu 0.734
_exptl_absorpt_correction_T_max 1.00000
_exptl_absorpt_correction_T_min 0.63637
_exptl_absorpt_correction_type multi-scan
_exptl_absorpt_process_details
;
 CrysAlisPro, Agilent Technologies,
 Version 1.171.36.28 (release 01-02-2013 CrysAlis171 .NET)
 (compiled Feb 1 2013,16:14:44)
 Empirical absorption correction using spherical harmonics,
 implemented in SCALE3 ABSPACK scaling algorithm.
;
_exptl_crystal_colour 'clear light colourless'
_exptl_crystal_density_diffrn 1.285
_exptl_crystal_density_method 'not measured'
_exptl_crystal_description block
_exptl_crystal_F_000 432
_exptl_crystal_size_max 0.35
_exptl_crystal_size_mid 0.27
_exptl_crystal_size_min 0.18
_refine_diff_density_max 0.222
_refine_diff_density_min -0.230
_refine_diff_density_rms 0.042
_refine_ls_extinction_method none
_refine_ls_goodness_of_fit_ref 1.035
_refine_ls_hydrogen_treatment constr
_refine_ls_matrix_type full
_refine_ls_number_parameters 275
_refine_ls_number_reflns 3926
_refine_ls_number_restraints 0
_refine_ls_restrained_S_all 1.035
_refine_ls_R_factor_all 0.0576
_refine_ls_R_factor_gt 0.0529
_refine_ls_shift/su_max 0.000
_refine_ls_shift/su_mean 0.000
_refine_ls_structure_factor_coef Fsqd
_refine_ls_weighting_details
;
calc w=1/[\s^2^(Fo^2^)+(0.0892P)^2^+0.1783P] where P=(Fo^2^+2Fc^2^)/3
;
_refine_ls_weighting_scheme calc
_refine_ls_wR_factor_gt 0.1460
_refine_ls_wR_factor_ref 0.1528
_reflns_number_gt 3465
_reflns_number_total 3926
_reflns_threshold_expression >2sigma(I)
_cod_data_source_file ol7b01202_si_003.cif
_cod_data_source_block AXT257
_cod_depositor_comments 'Adding full bibliography for 1546073--1546077.cif.'
_cod_database_code 1546076
_reflns_odcompleteness_completeness 99.22
_reflns_odcompleteness_iscentric 1
_reflns_odcompleteness_theta 66.97
_olex2_refinement_description
;
 1. Fixed Uiso
 At 1.2 times of:
 All C(H) groups, All C(H,H) groups
 At 1.5 times of:
 All C(H,H,H) groups
 2.a Ternary CH refined with riding coordinates:
 C4(H4)
 2.b Secondary CH2 refined with riding coordinates:
 C1(H1A,H1B)
 2.c Aromatic/amide H refined with riding coordinates:
 C2(H2), C8(H8), C9(H9), C10(H10), C11(H11), C12(H12), C19(H19), C20(H20),
 C22(H22), C23(H23)
 2.d Idealised Me refined as rotating group:
 C15(H15A,H15B,H15C), C16(H16A,H16B,H16C), C17(H17A,H17B,H17C), C24(H24A,H24B,
 H24C)
;

loop_
_space_group_symop_id
_space_group_symop_operation_xyz
1 'x, y, z'
2 '-x, -y, -z'

loop_
_atom_site_label
_atom_site_type_symbol
_atom_site_fract_x
_atom_site_fract_y
_atom_site_fract_z
_atom_site_U_iso_or_equiv
_atom_site_adp_type
_atom_site_occupancy
_atom_site_calc_flag
_atom_site_refinement_flags_posn
O1 O 0.37083(19) 0.00048(10) 0.80929(10) 0.0638(4) Uani 1 d .
O2 O 0.2108(2) 0.06131(13) 0.96789(11) 0.0773(4) Uani 1 d .
O3 O 0.75356(15) 0.41482(10) 0.69463(11) 0.0590(3) Uani 1 d .
O4 O 1.0601(2) 0.37278(17) 0.65415(19) 0.1099(7) Uani 1 d .
O5 O 0.79656(19) 0.27693(12) 0.20819(10) 0.0688(4) Uani 1 d .
N1 N 0.40267(18) 0.17248(11) 0.84454(10) 0.0494(3) Uani 1 d .
C1 C 0.7387(2) 0.10402(15) 0.79111(14) 0.0581(4) Uani 1 d .
H1A H 0.7183 0.0653 0.8662 0.070 Uiso 1 calc R
H1B H 0.8214 0.0506 0.7441 0.070 Uiso 1 calc R
C2 C 0.8146(2) 0.21382(17) 0.78494(14) 0.0592(4) Uani 1 d .
H2 H 0.9083 0.2209 0.8202 0.071 Uiso 1 calc R
C3 C 0.7294(2) 0.29854(14) 0.72234(13) 0.0489(4) Uani 1 d .
C4 C 0.5842(2) 0.26436(12) 0.67372(12) 0.0429(3) Uani 1 d .
H4 H 0.4710 0.3218 0.6868 0.051 Uiso 1 calc R
C5 C 0.5546(2) 0.14734(13) 0.74967(12) 0.0468(4) Uani 1 d .
C6 C 0.4745(2) 0.05420(14) 0.70728(13) 0.0549(4) Uani 1 d .
C7 C 0.3178(3) 0.07810(15) 0.88288(14) 0.0577(4) Uani 1 d .
C8 C 0.2748(3) 0.36852(16) 0.88969(15) 0.0609(4) Uani 1 d .
H8 H 0.2213 0.3835 0.8271 0.073 Uiso 1 calc R
C9 C 0.2480(3) 0.45363(19) 0.95870(19) 0.0800(6) Uani 1 d .
H9 H 0.1780 0.5263 0.9420 0.096 Uiso 1 calc R
C10 C 0.3254(4) 0.4304(2) 1.05207(19) 0.0852(7) Uani 1 d .
H10 H 0.3076 0.4874 1.0986 0.102 Uiso 1 calc R
C11 C 0.4281(3) 0.3240(2) 1.07609(18) 0.0838(7) Uani 1 d .
H11 H 0.4786 0.3084 1.1398 0.101 Uiso 1 calc R
C12 C 0.4583(3) 0.23928(19) 1.00776(15) 0.0666(5) Uani 1 d .
H12 H 0.5303 0.1673 1.0244 0.080 Uiso 1 calc R
C13 C 0.3809(2) 0.26175(14) 0.91407(12) 0.0491(4) Uani 1 d .
C14 C 0.9246(2) 0.44288(17) 0.66291(15) 0.0596(4) Uani 1 d .
C15 C 0.9175(3) 0.5705(2) 0.6410(2) 0.0846(7) Uani 1 d .
H15A H 0.8429 0.6027 0.5862 0.127 Uiso 1 calc GR
H15B H 1.0400 0.5875 0.6147 0.127 Uiso 1 calc GR
H15C H 0.8649 0.6045 0.7079 0.127 Uiso 1 calc GR
C16 C 0.3347(3) 0.10666(18) 0.63371(16) 0.0677(5) Uani 1 d .
H16A H 0.2686 0.0477 0.6254 0.101 Uiso 1 calc GR
H16B H 0.3973 0.1364 0.5626 0.101 Uiso 1 calc GR
H16C H 0.2496 0.1691 0.6665 0.101 Uiso 1 calc GR
C17 C 0.6114(3) -0.04624(17) 0.66050(18) 0.0761(6) Uani 1 d .
H17A H 0.6859 -0.0841 0.7139 0.114 Uiso 1 calc GR
H17B H 0.6889 -0.0170 0.5946 0.114 Uiso 1 calc GR
H17C H 0.5460 -0.1012 0.6433 0.114 Uiso 1 calc GR
C18 C 0.64699(19) 0.26208(12) 0.54981(12) 0.0423(3) Uani 1 d .
C19 C 0.5488(2) 0.33893(13) 0.47739(13) 0.0474(3) Uani 1 d .
H19 H 0.4442 0.3893 0.5058 0.057 Uiso 1 calc R
C20 C 0.6024(2) 0.34228(14) 0.36459(13) 0.0515(4) Uani 1 d .
H20 H 0.5354 0.3954 0.3181 0.062 Uiso 1 calc R
C21 C 0.7559(2) 0.26662(13) 0.32036(12) 0.0476(4) Uani 1 d .
C22 C 0.8573(2) 0.19005(13) 0.39035(13) 0.0497(4) Uani 1 d .
H22 H 0.9601 0.1385 0.3617 0.060 Uiso 1 calc R
C23 C 0.8045(2) 0.19076(13) 0.50378(13) 0.0491(4) Uani 1 d .
H23 H 0.8770 0.1419 0.5501 0.059 Uiso 1 calc R
C24 C 0.9434(3) 0.1973(2) 0.15506(16) 0.0738(6) Uani 1 d .
H24A H 0.9467 0.2111 0.0769 0.111 Uiso 1 calc GR
H24B H 0.9241 0.1187 0.1822 0.111 Uiso 1 calc GR
H24C H 1.0582 0.2083 0.1703 0.111 Uiso 1 calc GR

loop_
_atom_site_aniso_label
_atom_site_aniso_U_11
_atom_site_aniso_U_22
_atom_site_aniso_U_33
_atom_site_aniso_U_23
_atom_site_aniso_U_13
_atom_site_aniso_U_12
O1 0.0803(8) 0.0510(6) 0.0553(7) -0.0054(5) 0.0101(6) -0.0252(6)
O2 0.0855(9) 0.0803(9) 0.0576(7) -0.0047(6) 0.0203(7) -0.0331(7)
O3 0.0498(6) 0.0547(7) 0.0734(8) -0.0116(6) -0.0037(5) -0.0165(5)
O4 0.0526(9) 0.0937(12) 0.1678(19) 0.0089(12) -0.0029(10) -0.0150(8)
O5 0.0743(8) 0.0801(9) 0.0405(6) -0.0074(6) 0.0002(5) 0.0025(7)
N1 0.0535(7) 0.0512(7) 0.0397(6) -0.0060(5) 0.0047(5) -0.0138(6)
C1 0.0573(9) 0.0587(10) 0.0490(9) 0.0041(7) -0.0039(7) -0.0024(7)
C2 0.0489(9) 0.0733(11) 0.0542(9) -0.0043(8) -0.0097(7) -0.0102(8)
C3 0.0451(8) 0.0525(8) 0.0482(8) -0.0084(6) -0.0014(6) -0.0120(6)
C4 0.0414(7) 0.0436(7) 0.0407(7) -0.0051(6) -0.0010(6) -0.0076(6)
C5 0.0503(8) 0.0455(8) 0.0392(7) -0.0038(6) 0.0020(6) -0.0077(6)
C6 0.0678(10) 0.0486(8) 0.0452(8) -0.0063(6) 0.0055(7) -0.0194(7)
C7 0.0635(10) 0.0573(9) 0.0471(9) -0.0020(7) 0.0037(7) -0.0165(8)
C8 0.0591(10) 0.0646(10) 0.0523(9) -0.0096(8) -0.0017(7) -0.0020(8)
C9 0.0876(14) 0.0629(11) 0.0778(14) -0.0193(10) 0.0115(11) -0.0052(10)
C10 0.0993(17) 0.0933(16) 0.0683(13) -0.0377(12) 0.0133(12) -0.0367(14)
C11 0.0884(15) 0.118(2) 0.0554(11) -0.0260(12) -0.0117(10) -0.0307(14)
C12 0.0677(11) 0.0824(13) 0.0484(9) -0.0085(8) -0.0119(8) -0.0083(9)
C13 0.0475(8) 0.0579(9) 0.0391(7) -0.0073(6) 0.0011(6) -0.0112(7)
C14 0.0526(9) 0.0720(11) 0.0579(10) -0.0086(8) -0.0078(7) -0.0213(8)
C15 0.0805(14) 0.0800(14) 0.1016(17) -0.0117(12) -0.0086(12) -0.0419(12)
C16 0.0819(13) 0.0694(11) 0.0606(11) -0.0091(9) -0.0119(9) -0.0344(10)
C17 0.0931(15) 0.0553(10) 0.0731(12) -0.0208(9) 0.0151(11) -0.0185(10)
C18 0.0413(7) 0.0408(7) 0.0425(7) -0.0030(6) -0.0014(6) -0.0100(6)
C19 0.0437(7) 0.0460(8) 0.0485(8) -0.0073(6) -0.0042(6) -0.0017(6)
C20 0.0517(9) 0.0518(8) 0.0469(8) -0.0017(6) -0.0105(7) -0.0014(7)
C21 0.0494(8) 0.0494(8) 0.0423(8) -0.0048(6) -0.0015(6) -0.0126(6)
C22 0.0438(8) 0.0466(8) 0.0510(8) -0.0043(6) 0.0044(6) -0.0044(6)
C23 0.0455(8) 0.0471(8) 0.0473(8) 0.0022(6) -0.0024(6) -0.0032(6)
C24 0.0727(12) 0.0871(14) 0.0513(10) -0.0156(9) 0.0102(9) -0.0061(10)

loop_
_atom_type_symbol
_atom_type_description
_atom_type_scat_dispersion_real
_atom_type_scat_dispersion_imag
_atom_type_scat_source
C C 0.0181 0.0091 'International Tables Vol C Tables 4.2.6.8 and 6.1.1.4'
H H 0.0000 0.0000 'International Tables Vol C Tables 4.2.6.8 and 6.1.1.4'
N N 0.0311 0.0180 'International Tables Vol C Tables 4.2.6.8 and 6.1.1.4'
O O 0.0492 0.0322 'International Tables Vol C Tables 4.2.6.8 and 6.1.1.4'

loop_
_geom_angle_atom_site_label_1
_geom_angle_atom_site_label_2
_geom_angle_atom_site_label_3
_geom_angle
C7 O1 C6 109.27(12)
C14 O3 C3 120.78(14)
C21 O5 C24 119.58(14)
C7 N1 C5 110.73(13)
C7 N1 C13 119.22(13)
C13 N1 C5 126.81(12)
H1A C1 H1B 109.0
C2 C1 H1A 111.1
C2 C1 H1B 111.1
C2 C1 C5 103.53(13)
C5 C1 H1A 111.1
C5 C1 H1B 111.1
C1 C2 H2 125.0
C3 C2 C1 109.99(15)
C3 C2 H2 125.0
O3 C3 C4 115.57(13)
C2 C3 O3 129.70(15)
C2 C3 C4 114.73(15)
C3 C4 H4 108.9
C3 C4 C5 100.26(12)
C3 C4 C18 110.55(12)
C5 C4 H4 108.9
C18 C4 H4 108.9
C18 C4 C5 118.92(12)
N1 C5 C1 109.80(13)
N1 C5 C4 109.15(12)
N1 C5 C6 97.72(12)
C1 C5 C4 104.14(12)
C1 C5 C6 116.03(13)
C6 C5 C4 119.64(13)
O1 C6 C5 102.24(12)
O1 C6 C16 106.07(14)
O1 C6 C17 104.61(14)
C16 C6 C5 113.48(14)
C17 C6 C5 116.92(16)
C17 C6 C16 111.96(16)
O1 C7 N1 109.34(13)
O2 C7 O1 122.49(16)
O2 C7 N1 128.17(17)
C9 C8 H8 120.1
C13 C8 H8 120.1
C13 C8 C9 119.76(19)
C8 C9 H9 120.1
C10 C9 C8 119.9(2)
C10 C9 H9 120.1
C9 C10 H10 120.1
C11 C10 C9 119.8(2)
C11 C10 H10 120.1
C10 C11 H11 119.5
C10 C11 C12 121.1(2)
C12 C11 H11 119.5
C11 C12 H12 120.3
C11 C12 C13 119.5(2)
C13 C12 H12 120.3
C8 C13 N1 119.53(15)
C8 C13 C12 120.02(17)
C12 C13 N1 120.38(16)
O3 C14 C15 111.49(17)
O4 C14 O3 123.22(18)
O4 C14 C15 125.30(19)
C14 C15 H15A 109.5
C14 C15 H15B 109.5
C14 C15 H15C 109.5
H15A C15 H15B 109.5
H15A C15 H15C 109.5
H15B C15 H15C 109.5
C6 C16 H16A 109.5
C6 C16 H16B 109.5
C6 C16 H16C 109.5
H16A C16 H16B 109.5
H16A C16 H16C 109.5
H16B C16 H16C 109.5
C6 C17 H17A 109.5
C6 C17 H17B 109.5
C6 C17 H17C 109.5
H17A C17 H17B 109.5
H17A C17 H17C 109.5
H17B C17 H17C 109.5
C19 C18 C4 119.45(13)
C23 C18 C4 123.31(13)
C23 C18 C19 117.16(13)
C18 C19 H19 119.1
C20 C19 C18 121.71(14)
C20 C19 H19 119.1
C19 C20 H20 119.9
C19 C20 C21 120.14(14)
C21 C20 H20 119.9
O5 C21 C20 115.42(14)
O5 C21 C22 125.15(14)
C22 C21 C20 119.41(14)
C21 C22 H22 120.2
C21 C22 C23 119.54(14)
C23 C22 H22 120.2
C18 C23 C22 121.92(14)
C18 C23 H23 119.0
C22 C23 H23 119.0
O5 C24 H24A 109.5
O5 C24 H24B 109.5
O5 C24 H24C 109.5
H24A C24 H24B 109.5
H24A C24 H24C 109.5
H24B C24 H24C 109.5

loop_
_geom_bond_atom_site_label_1
_geom_bond_atom_site_label_2
_geom_bond_distance
O1 C6 1.4652(19)
O1 C7 1.348(2)
O2 C7 1.204(2)
O3 C3 1.3950(19)
O3 C14 1.354(2)
O4 C14 1.177(2)
O5 C21 1.3610(19)
O5 C24 1.424(2)
N1 C5 1.4871(18)
N1 C7 1.360(2)
N1 C13 1.434(2)
C1 H1A 0.9700
C1 H1B 0.9700
C1 C2 1.498(3)
C1 C5 1.544(2)
C2 H2 0.9300
C2 C3 1.313(2)
C3 C4 1.502(2)
C4 H4 0.9800
C4 C5 1.567(2)
C4 C18 1.524(2)
C5 C6 1.559(2)
C6 C16 1.517(3)
C6 C17 1.515(2)
C8 H8 0.9300
C8 C9 1.385(3)
C8 C13 1.377(2)
C9 H9 0.9300
C9 C10 1.377(4)
C10 H10 0.9300
C10 C11 1.362(4)
C11 H11 0.9300
C11 C12 1.372(3)
C12 H12 0.9300
C12 C13 1.381(2)
C14 C15 1.476(3)
C15 H15A 0.9600
C15 H15B 0.9600
C15 H15C 0.9600
C16 H16A 0.9600
C16 H16B 0.9600
C16 H16C 0.9600
C17 H17A 0.9600
C17 H17B 0.9600
C17 H17C 0.9600
C18 C19 1.392(2)
C18 C23 1.386(2)
C19 H19 0.9300
C19 C20 1.379(2)
C20 H20 0.9300
C20 C21 1.386(2)
C21 C22 1.384(2)
C22 H22 0.9300
C22 C23 1.390(2)
C23 H23 0.9300
C24 H24A 0.9600
C24 H24B 0.9600
C24 H24C 0.9600

loop_
_geom_torsion_atom_site_label_1
_geom_torsion_atom_site_label_2
_geom_torsion_atom_site_label_3
_geom_torsion_atom_site_label_4
_geom_torsion
O3 C3 C4 C5 -163.06(12)
O3 C3 C4 C18 70.60(16)
O5 C21 C22 C23 177.86(15)
N1 C5 C6 O1 -30.78(15)
N1 C5 C6 C16 82.99(15)
N1 C5 C6 C17 -144.33(15)
C1 C2 C3 O3 179.31(15)
C1 C2 C3 C4 -0.6(2)
C1 C5 C6 O1 85.76(16)
C1 C5 C6 C16 -160.47(14)
C1 C5 C6 C17 -27.8(2)
C2 C1 C5 N1 -91.01(15)
C2 C1 C5 C4 25.75(15)
C2 C1 C5 C6 159.43(13)
C2 C3 C4 C5 16.88(17)
C2 C3 C4 C18 -109.46(16)
C3 O3 C14 O4 2.0(3)
C3 O3 C14 C15 -178.22(16)
C3 C4 C5 N1 92.01(14)
C3 C4 C5 C1 -25.20(14)
C3 C4 C5 C6 -156.81(13)
C3 C4 C18 C19 -116.81(15)
C3 C4 C18 C23 59.75(19)
C4 C5 C6 O1 -148.04(13)
C4 C5 C6 C16 -34.27(19)
C4 C5 C6 C17 98.40(18)
C4 C18 C19 C20 178.42(14)
C4 C18 C23 C22 179.49(14)
C5 N1 C7 O1 -13.0(2)
C5 N1 C7 O2 167.2(2)
C5 N1 C13 C8 93.7(2)
C5 N1 C13 C12 -89.4(2)
C5 C1 C2 C3 -16.38(19)
C5 C4 C18 C19 128.08(15)
C5 C4 C18 C23 -55.4(2)
C6 O1 C7 O2 170.17(19)
C6 O1 C7 N1 -9.7(2)
C7 O1 C6 C5 26.59(18)
C7 O1 C6 C16 -92.54(17)
C7 O1 C6 C17 148.95(17)
C7 N1 C5 C1 -93.70(16)
C7 N1 C5 C4 152.73(14)
C7 N1 C5 C6 27.60(17)
C7 N1 C13 C8 -108.58(19)
C7 N1 C13 C12 68.3(2)
C8 C9 C10 C11 0.1(4)
C9 C8 C13 N1 177.76(17)
C9 C8 C13 C12 0.8(3)
C9 C10 C11 C12 0.9(4)
C10 C11 C12 C13 -1.0(3)
C11 C12 C13 N1 -176.76(17)
C11 C12 C13 C8 0.2(3)
C13 N1 C5 C1 65.56(19)
C13 N1 C5 C4 -48.0(2)
C13 N1 C5 C6 -173.14(15)
C13 N1 C7 O1 -174.03(14)
C13 N1 C7 O2 6.2(3)
C13 C8 C9 C10 -0.9(3)
C14 O3 C3 C2 45.7(3)
C14 O3 C3 C4 -134.36(15)
C18 C4 C5 N1 -147.49(13)
C18 C4 C5 C1 95.29(15)
C18 C4 C5 C6 -36.31(19)
C18 C19 C20 C21 1.1(3)
C19 C18 C23 C22 -3.9(2)
C19 C20 C21 O5 179.82(14)
C19 C20 C21 C22 -1.7(2)
C20 C21 C22 C23 -0.4(2)
C21 C22 C23 C18 3.3(2)
C23 C18 C19 C20 1.7(2)
C24 O5 C21 C20 -175.32(17)
C24 O5 C21 C22 6.3(3)
